data_2011850
loop_
_publ_author_name
'Cui, Yong'
'Chen, Jiutong'
'Ren, Jing'
'Chen, Gang'
'Yu, Weichao'
'Qian, Yitai'

_publ_section_title
;
 Bis(2,2-bipyridine-<i>N</i>,<i>N</i>')tetra-\m-chloro-tetracopper(I)
;
_journal_issue 4
_journal_name_full 'Acta Crystallographica Section C'
_journal_page_first 349
_journal_page_last 351
_journal_paper_doi 10.1107/S0108270100019855
_journal_volume 57
_journal_year 2001
_chemical_formula_iupac '[Cu4 Cl4 (C10 H8 N2 ) 2 ]'
_chemical_formula_moiety 'C20 H16 Cl4 Cu4 N4'
_chemical_formula_sum 'C20 H16 Cl4 Cu4 N4'
_chemical_formula_weight 708.33
_chemical_name_systematic
;
 ?
;
_space_group_IT_number 2
_symmetry_cell_setting triclinic
_symmetry_space_group_name_Hall '-P 1'
_symmetry_space_group_name_H-M 'P -1'
_audit_creation_method SHELXL-97
_cell_angle_alpha 64.253(2)
_cell_angle_beta 74.117(2)
_cell_angle_gamma 88.504(2)
_cell_formula_units_Z 1
_cell_length_a 7.4252(8)
_cell_length_b 9.4231(7)
_cell_length_c 9.4957(9)
_cell_measurement_reflns_used 1649
_cell_measurement_temperature 293(2)
_cell_measurement_theta_max 25.03
_cell_measurement_theta_min 2.41
_cell_volume 572.28(9)
_computing_cell_refinement 'SAINT (Siemens, 1994)'
_computing_data_collection 'SMART (Siemens, 1996)'
_computing_data_reduction 'SAINT and  SHELXTL  (Siemens, 1994)'
_computing_molecular_graphics SHELXTL
_computing_publication_material SHELXTL
_computing_structure_refinement SHELXTL
_computing_structure_solution SHELXTL
_diffrn_ambient_temperature 293(2)
_diffrn_measured_fraction_theta_full .993
_diffrn_measured_fraction_theta_max .993
_diffrn_measurement_device_type 'Siemens SMART CCD area detector'
_diffrn_measurement_method \w
_diffrn_radiation_monochromator graphite
_diffrn_radiation_source 'fine-focus sealed tube'
_diffrn_radiation_type MoK\a
_diffrn_radiation_wavelength .71073
_diffrn_reflns_av_R_equivalents .024
_diffrn_reflns_av_sigmaI/netI .037
_diffrn_reflns_limit_h_max 8
_diffrn_reflns_limit_h_min -8
_diffrn_reflns_limit_k_max 8
_diffrn_reflns_limit_k_min -11
_diffrn_reflns_limit_l_max 9
_diffrn_reflns_limit_l_min -11
_diffrn_reflns_number 2994
_diffrn_reflns_theta_full 25.03
_diffrn_reflns_theta_max 25.03
_diffrn_reflns_theta_min 2.41
_diffrn_standards_decay_% none
_diffrn_standards_interval_count none
_diffrn_standards_interval_time none
_diffrn_standards_number none
_exptl_absorpt_coefficient_mu 4.150
_exptl_absorpt_correction_T_max .661
_exptl_absorpt_correction_T_min .526
_exptl_absorpt_correction_type multi-scan
_exptl_absorpt_process_details '(SADABS; Sheldrick, 1996)'
_exptl_crystal_colour purple
_exptl_crystal_density_diffrn 2.055
_exptl_crystal_density_method 'not measured'
_exptl_crystal_description plate
_exptl_crystal_F_000 348
_exptl_crystal_size_max .15
_exptl_crystal_size_mid .15
_exptl_crystal_size_min .10
_refine_diff_density_max .90
_refine_diff_density_min -.84
_refine_ls_extinction_method none
_refine_ls_goodness_of_fit_ref 1.053
_refine_ls_hydrogen_treatment constr
_refine_ls_matrix_type full
_refine_ls_number_parameters 146
_refine_ls_number_reflns 2006
_refine_ls_number_restraints 0
_refine_ls_restrained_S_all 1.053
_refine_ls_R_factor_all .0711
_refine_ls_R_factor_gt .0551
_refine_ls_shift/su_max .001
_refine_ls_shift/su_mean .000
_refine_ls_structure_factor_coef Fsqd
_refine_ls_weighting_details 'calc w = 1/[\s^2^(Fo^2^)+(0.104P)^2^+0.663P] where P=(Fo^2^+2Fc^2^)/3'
_refine_ls_weighting_scheme calc
_refine_ls_wR_factor_ref .1621
_reflns_number_gt 1596
_reflns_number_total 2006
_reflns_threshold_expression I>2\s(I)
_cod_data_source_file bm1430.cif
_cod_data_source_block III
_cod_depositor_comments
;
The following automatic conversions were performed:
'_geom_bond_publ_flag' value 'Y' changed to 'y' according to
'/home/saulius/struct/CIF-dictionaries/cif_core.dic' dictionary named
'cif_core.dic' version 2.4.1 from 2010-06-29 (8 times).

Automatic conversion script
Id: cif_fix_enum 1527 2010-12-29 10:47:43Z saulius 

The following automatic conversions were performed:

'_geom_bond_publ_flag' value 'Y' changed to 'y' according to
/home/saulius/struct/CIF-dictionaries/cif_core.dic dictionary named
'cif_core.dic' version 2.4.1 from 2010-06-29 (8
times).

'_geom_angle_publ_flag' value 'Y' changed to 'y' according
to /home/saulius/struct/CIF-dictionaries/cif_core.dic dictionary
named 'cif_core.dic' version 2.4.1 from 2010-06-29 (9 times).

Automatic conversion script
Id: cif_fix_values 1715 2011-07-08 13:25:40Z adriana 
;
_cod_original_sg_symbol_H-M P-1
_cod_database_code 2011850

loop_
_symmetry_equiv_pos_as_xyz
'x, y, z'
'-x, -y, -z'

loop_
_atom_site_label
_atom_site_fract_x
_atom_site_fract_y
_atom_site_fract_z
_atom_site_U_iso_or_equiv
_atom_site_adp_type
_atom_site_calc_flag
_atom_site_refinement_flags
_atom_site_occupancy
_atom_site_disorder_assembly
_atom_site_disorder_group
_atom_site_type_symbol
Cu1 .36488(12) .37281(9) .76046(9) .0564(4) Uani d . 1 . . Cu
Cu2 .27638(12) .55493(9) .46479(10) .0557(3) Uani d . 1 . . Cu
Cl1 .1289(2) .33153(19) .6406(2) .0523(4) Uani d . 1 . . Cl
Cl2 .4053(2) .78493(18) .2887(2) .0518(4) Uani d . 1 . . Cl
N1 .2068(7) .2786(6) 1.0056(6) .0446(12) Uani d . 1 . . N
N2 .3850(6) .5683(6) .7967(6) .0397(11) Uani d . 1 . . N
C1 .1200(10) .1323(8) 1.1047(8) .0550(16) Uani d . 1 . . C
H1A .1354 .0562 1.0660 .066 Uiso calc R 1 . . H
C2 .0090(10) .0902(8) 1.2617(8) .0586(18) Uani d . 1 . . C
H2A -.0520 -.0119 1.3266 .070 Uiso calc R 1 . . H
C3 -.0109(10) .1998(8) 1.3214(8) .0544(16) Uani d . 1 . . C
H3A -.0825 .1726 1.4283 .065 Uiso calc R 1 . . H
C4 .0765(9) .3504(8) 1.2213(7) .0491(15) Uani d . 1 . . C
H4A .0614 .4272 1.2592 .059 Uiso calc R 1 . . H
C5 .1868(8) .3884(7) 1.0642(7) .0384(12) Uani d . 1 . . C
C6 .2898(8) .5478(6) .9489(6) .0368(12) Uani d . 1 . . C
C7 .2915(9) .6699(7) .9929(8) .0455(14) Uani d . 1 . . C
H7A .2251 .6543 1.0978 .055 Uiso calc R 1 . . H
C8 .3911(10) .8139(8) .8816(8) .0522(16) Uani d . 1 . . C
H8A .3937 .8963 .9103 .063 Uiso calc R 1 . . H
C9 .4873(9) .8342(8) .7267(8) .0483(14) Uani d . 1 . . C
H9A .5557 .9307 .6490 .058 Uiso calc R 1 . . H
C10 .4807(9) .7103(7) .6889(8) .0455(14) Uani d . 1 . . C
H10B .5453 .7250 .5840 .055 Uiso calc R 1 . . H

loop_
_atom_site_aniso_label
_atom_site_aniso_U_11
_atom_site_aniso_U_22
_atom_site_aniso_U_33
_atom_site_aniso_U_12
_atom_site_aniso_U_13
_atom_site_aniso_U_23
Cu1 .0737(6) .0552(6) .0444(5) .0022(4) -.0044(4) -.0331(4)
Cu2 .0681(6) .0521(5) .0497(5) -.0014(4) -.0079(4) -.0303(4)
Cl1 .0543(9) .0551(9) .0513(9) -.0020(7) -.0133(7) -.0276(8)
Cl2 .0597(10) .0452(9) .0524(9) .0068(7) -.0105(7) -.0270(7)
N1 .052(3) .045(3) .044(3) .009(2) -.017(2) -.025(2)
N2 .036(3) .049(3) .043(3) .009(2) -.012(2) -.029(2)
C1 .066(4) .052(4) .054(4) .005(3) -.017(3) -.030(3)
C2 .064(4) .053(4) .048(4) .004(3) -.019(3) -.012(3)
C3 .062(4) .060(4) .035(3) .006(3) -.008(3) -.019(3)
C4 .061(4) .055(4) .042(3) .016(3) -.017(3) -.031(3)
C5 .039(3) .047(3) .040(3) .011(2) -.015(2) -.027(3)
C6 .043(3) .044(3) .035(3) .011(2) -.018(2) -.024(3)
C7 .056(4) .048(4) .046(3) .008(3) -.015(3) -.033(3)
C8 .064(4) .051(4) .060(4) .008(3) -.027(3) -.036(3)
C9 .048(3) .049(4) .054(4) .003(3) -.016(3) -.028(3)
C10 .048(3) .048(4) .045(3) .003(3) -.010(3) -.026(3)

loop_
_atom_type_symbol
_atom_type_description
_atom_type_scat_dispersion_real
_atom_type_scat_dispersion_imag
_atom_type_scat_source
C C .0033 .0016 'International Tables Vol C Tables 4.2.6.8 and 6.1.1.4'
H H .0000 .0000 'International Tables Vol C Tables 4.2.6.8 and 6.1.1.4'
N N .0061 .0033 'International Tables Vol C Tables 4.2.6.8 and 6.1.1.4'
Cl Cl .1484 .1585 'International Tables Vol C Tables 4.2.6.8 and 6.1.1.4'
Cu Cu .3201 1.2651 'International Tables Vol C Tables 4.2.6.8 and 6.1.1.4'

loop_
_geom_angle_atom_site_label_1
_geom_angle_atom_site_label_2
_geom_angle_atom_site_label_3
_geom_angle_site_symmetry_1
_geom_angle_site_symmetry_3
_geom_angle
_geom_angle_publ_flag
N1 Cu1 N2 . . 81.2(2) y
N2 Cu1 Cl2 . 2_666 129.91(14) y
N1 Cu1 Cl2 . 2_666 112.52(14) y
N2 Cu1 Cl1 . . 121.91(14) y
N1 Cu1 Cl1 . . 100.12(15) y
Cl2 Cu1 Cl1 2_666 . 103.44(6) y
N2 Cu1 Cu2 . 2_666 94.02(14) ?
N1 Cu1 Cu2 . 2_666 146.96(15) ?
Cl2 Cu1 Cu2 2_666 2_666 47.78(5) ?
Cl1 Cu1 Cu2 . 2_666 109.85(5) ?
N2 Cu1 Cu2 . . 90.95(14) ?
N1 Cu1 Cu2 . . 132.93(14) ?
Cl2 Cu1 Cu2 2_666 . 107.93(5) ?
Cl1 Cu1 Cu2 . . 46.54(4) ?
Cu2 Cu1 Cu2 2_666 . 79.51(3) ?
Cl1 Cu2 Cl2 . . 175.93(8) y
Cl1 Cu2 Cu1 . 2_666 129.58(6) ?
Cl2 Cu2 Cu1 . 2_666 54.10(5) ?
Cl1 Cu2 Cu1 . . 57.32(5) ?
Cl2 Cu2 Cu1 . . 125.25(6) ?
Cu1 Cu2 Cu1 2_666 . 100.49(3) ?
Cu2 Cl1 Cu1 . . 76.15(6) y
Cu2 Cl2 Cu1 . 2_666 78.12(6) y
C1 N1 C5 . . 118.4(5) ?
C1 N1 Cu1 . . 129.1(4) ?
C5 N1 Cu1 . . 112.4(4) ?
C10 N2 C6 . . 118.4(5) ?
C10 N2 Cu1 . . 127.6(4) ?
C6 N2 Cu1 . . 114.0(4) ?
N1 C1 C2 . . 122.5(6) ?
C3 C2 C1 . . 119.3(7) ?
C2 C3 C4 . . 119.0(6) ?
C3 C4 C5 . . 120.1(6) ?
N1 C5 C4 . . 120.7(6) ?
N1 C5 C6 . . 115.8(5) ?
C4 C5 C6 . . 123.5(5) ?
N2 C6 C7 . . 120.9(5) ?
N2 C6 C5 . . 116.4(5) ?
C7 C6 C5 . . 122.7(5) ?
C8 C7 C6 . . 120.0(6) ?
C7 C8 C9 . . 118.9(6) ?
C10 C9 C8 . . 119.0(6) ?
N2 C10 C9 . . 122.9(6) ?

loop_
_geom_bond_atom_site_label_1
_geom_bond_atom_site_label_2
_geom_bond_site_symmetry_2
_geom_bond_distance
_geom_bond_publ_flag
Cu1 N1 . 2.085(5) y
Cu1 N2 . 2.032(5) y
Cu1 Cl1 . 2.4556(18) y
Cu1 Cl2 2_666 2.3184(17) y
Cu2 Cl1 . 2.1176(18) y
Cu2 Cl2 . 2.1196(18) y
Cu1 Cu2 . 2.8327(12) y
Cu1 Cu2 2_666 2.8008(12) y
N1 C1 . 1.337(8) ?
N1 C5 . 1.360(7) ?
N2 C10 . 1.343(8) ?
N2 C6 . 1.353(7) ?
C1 C2 . 1.375(10) ?
C2 C3 . 1.365(10) ?
C3 C4 . 1.370(10) ?
C4 C5 . 1.382(8) ?
C5 C6 . 1.487(8) ?
C6 C7 . 1.386(8) ?
C7 C8 . 1.372(9) ?
C8 C9 . 1.378(9) ?
C9 C10 . 1.368(9) ?
